data_7202659
loop_
_publ_author_name
'Butler, Roslyn S.'
'Myers, Andrea K.'
'Bellarmine, Prabhu'
'Abboud, Khalil A.'
'Castellano, Ronald K.'

_publ_section_title
;
 Highly fluorescent donor?acceptor purines
;
_journal_issue 19
_journal_name_full 'Journal of Materials Chemistry'
_journal_page_first 1863
_journal_paper_doi 10.1039/b618171f
_journal_volume 17
_journal_year 2007
_chemical_formula_sum 'C15 H15 N7'
_chemical_formula_weight 293.34
_chemical_name_systematic
;
?
;
_space_group_IT_number 14
_symmetry_cell_setting monoclinic
_symmetry_space_group_name_Hall '-P 2yn'
_symmetry_space_group_name_H-M 'P 1 21/n 1'
_atom_sites_solution_hydrogens geom
_atom_sites_solution_primary direct
_atom_sites_solution_secondary difmap
_audit_creation_method SHELXL-97
_cell_angle_alpha 90.00
_cell_angle_beta 98.137(2)
_cell_angle_gamma 90.00
_cell_formula_units_Z 4
_cell_length_a 10.0863(8)
_cell_length_b 8.6914(7)
_cell_length_c 16.9812(14)
_cell_measurement_reflns_used 81
_cell_measurement_temperature 173(2)
_cell_measurement_theta_max 28.0
_cell_measurement_theta_min 2.0
_cell_volume 1473.7(2)
_computing_cell_refinement 'Bruker SMART v5.624 & SAINT 6.36a (Bruker 1998)'
_computing_data_collection 'Bruker SMART v5.624 (Bruker 1998)'
_computing_data_reduction 'Bruker SHELXTL v6.14 (Bruker 2000)'
_computing_molecular_graphics 'Bruker SHELXTL v6.14'
_computing_publication_material 'Bruker SHELXTL v6.14'
_computing_structure_refinement 'Bruker SHELXTL v6.14'
_computing_structure_solution 'Bruker SHELXTL v6.14'
_diffrn_ambient_temperature 173(2)
_diffrn_measured_fraction_theta_full 0.976
_diffrn_measured_fraction_theta_max 0.976
_diffrn_measurement_device_type 'SMART CCD area detector'
_diffrn_measurement_method '\w scans'
_diffrn_radiation_monochromator graphite
_diffrn_radiation_source 'fine-focus sealed tube'
_diffrn_radiation_type MoK\a
_diffrn_radiation_wavelength 0.71073
_diffrn_reflns_av_R_equivalents 0.0615
_diffrn_reflns_av_sigmaI/netI 0.0449
_diffrn_reflns_limit_h_max 13
_diffrn_reflns_limit_h_min -13
_diffrn_reflns_limit_k_max 11
_diffrn_reflns_limit_k_min -10
_diffrn_reflns_limit_l_max 21
_diffrn_reflns_limit_l_min -10
_diffrn_reflns_number 9095
_diffrn_reflns_theta_full 27.50
_diffrn_reflns_theta_max 27.50
_diffrn_reflns_theta_min 2.22
_diffrn_standards_decay_% 1
_diffrn_standards_number 0
_exptl_absorpt_coefficient_mu 0.087
_exptl_absorpt_correction_T_max 0.9895
_exptl_absorpt_correction_T_min 0.9803
_exptl_absorpt_correction_type integration
_exptl_absorpt_process_details 'based on measured indexed crystal faces, Bruker SHELXTL v6.14 (Bruker 1998)'
_exptl_crystal_colour colorless
_exptl_crystal_density_diffrn 1.322
_exptl_crystal_density_method 'not measured'
_exptl_crystal_description needles
_exptl_crystal_F_000 616
_exptl_crystal_size_max 0.21
_exptl_crystal_size_mid 0.19
_exptl_crystal_size_min 0.15
_refine_diff_density_max 0.275
_refine_diff_density_min -0.228
_refine_diff_density_rms 0.047
_refine_ls_extinction_method none
_refine_ls_goodness_of_fit_ref 1.048
_refine_ls_hydrogen_treatment mixed
_refine_ls_matrix_type full
_refine_ls_number_parameters 207
_refine_ls_number_reflns 3304
_refine_ls_number_restraints 0
_refine_ls_restrained_S_all 1.048
_refine_ls_R_factor_all 0.0569
_refine_ls_R_factor_gt 0.0475
_refine_ls_shift/su_max 0.000
_refine_ls_shift/su_mean 0.000
_refine_ls_structure_factor_coef Fsqd
_refine_ls_weighting_details 'calc w=1/[\s^2^(Fo^2^)+(0.0543P)^2^+0.6005P] where P=(Fo^2^+2Fc^2^)/3'
_refine_ls_weighting_scheme calc
_refine_ls_wR_factor_gt 0.1200
_refine_ls_wR_factor_ref 0.1269
_reflns_number_gt 2770
_reflns_number_total 3304
_reflns_threshold_expression I>2\s(I)
_cod_data_source_file b618171f.txt
_cod_data_source_block rlm3
_cod_depositor_comments
;
The following automatic conversions were performed:
'_symmetry_cell_setting' value 'Monoclinic' changed to 'monoclinic'
according to '/home/saulius/struct/CIF-dictionaries/cif_core.dic'
dictionary named 'cif_core.dic' version 2.4.1 from 2010-06-29.

Automatic conversion script
Id: cif_fix_enum 1527 2010-12-29 10:47:43Z saulius 
;
_cod_original_sg_symbol_H-M P21/n
_cod_database_code 7202659

loop_
_symmetry_equiv_pos_as_xyz
'x, y, z'
'-x+1/2, y+1/2, -z+1/2'
'-x, -y, -z'
'x-1/2, -y-1/2, z-1/2'

loop_
_atom_site_label
_atom_site_type_symbol
_atom_site_fract_x
_atom_site_fract_y
_atom_site_fract_z
_atom_site_U_iso_or_equiv
_atom_site_adp_type
_atom_site_occupancy
_atom_site_symmetry_multiplicity
_atom_site_calc_flag
_atom_site_refinement_flags
_atom_site_disorder_assembly
_atom_site_disorder_group
N1 N 0.70829(12) 0.31616(14) -0.07922(7) 0.0289(3) Uani 1 1 d . . .
C2 C 0.70165(14) 0.45737(17) -0.04476(8) 0.0256(3) Uani 1 1 d . . .
N3 N 0.78278(12) 0.51284(14) 0.01960(7) 0.0255(3) Uani 1 1 d . . .
C4 C 0.87794(13) 0.41162(16) 0.04609(8) 0.0230(3) Uani 1 1 d . . .
C5 C 0.89785(14) 0.26601(16) 0.01605(8) 0.0245(3) Uani 1 1 d . . .
C6 C 0.80530(15) 0.21968(17) -0.05021(8) 0.0271(3) Uani 1 1 d . . .
N7 N 1.00767(12) 0.19454(15) 0.05827(7) 0.0272(3) Uani 1 1 d . . .
C8 C 1.05213(14) 0.29723(17) 0.11290(8) 0.0265(3) Uani 1 1 d . . .
N9 N 0.97853(11) 0.43124(14) 0.10918(7) 0.0246(3) Uani 1 1 d . . .
N10 N 0.81225(16) 0.08092(17) -0.08399(9) 0.0417(4) Uani 1 1 d . . .
H10A H 0.880(2) 0.012(3) -0.0657(13) 0.056(6) Uiso 1 1 d . . .
H10B H 0.756(2) 0.064(3) -0.1297(14) 0.059(6) Uiso 1 1 d . . .
N11 N 0.60321(13) 0.55119(15) -0.07891(8) 0.0325(3) Uani 1 1 d . . .
C12 C 1.16786(15) 0.27241(19) 0.17138(9) 0.0310(3) Uani 1 1 d . . .
N13 N 1.25865(14) 0.2492(2) 0.21811(9) 0.0450(4) Uani 1 1 d . . .
C14 C 0.58324(17) 0.70309(19) -0.04696(10) 0.0366(4) Uani 1 1 d . . .
H14A H 0.6524 0.7229 -0.0015 0.055 Uiso 1 1 calc R . .
H14B H 0.4947 0.7081 -0.0297 0.055 Uiso 1 1 calc R . .
H14C H 0.5891 0.7807 -0.0882 0.055 Uiso 1 1 calc R . .
C15 C 0.50768(17) 0.5043(2) -0.14720(10) 0.0398(4) Uani 1 1 d . . .
H15A H 0.5300 0.4006 -0.1638 0.060 Uiso 1 1 calc R . .
H15B H 0.5117 0.5764 -0.1912 0.060 Uiso 1 1 calc R . .
H15C H 0.4171 0.5042 -0.1326 0.060 Uiso 1 1 calc R . .
C16 C 0.92782(14) 0.55186(16) 0.23418(8) 0.0248(3) Uani 1 1 d . . .
C17 C 0.81578(17) 0.6400(2) 0.24107(10) 0.0365(4) Uani 1 1 d . . .
H17 H 0.7825 0.7095 0.1998 0.044 Uiso 1 1 calc R . .
C18 C 0.75157(18) 0.6274(2) 0.30818(11) 0.0451(4) Uani 1 1 d . . .
H18 H 0.6743 0.6879 0.3122 0.054 Uiso 1 1 calc R . .
C19 C 0.79919(19) 0.5281(2) 0.36880(11) 0.0418(4) Uani 1 1 d . . .
H19 H 0.7550 0.5196 0.4144 0.050 Uiso 1 1 calc R . .
C20 C 0.91225(18) 0.4406(2) 0.36272(10) 0.0376(4) Uani 1 1 d . . .
H20 H 0.9463 0.3727 0.4046 0.045 Uiso 1 1 calc R . .
C21 C 0.97546(15) 0.45199(18) 0.29581(9) 0.0305(3) Uani 1 1 d . . .
H21 H 1.0523 0.3909 0.2919 0.037 Uiso 1 1 calc R . .
C22 C 0.99874(15) 0.56644(17) 0.16176(9) 0.0279(3) Uani 1 1 d . . .
H22A H 0.9654 0.6592 0.1314 0.033 Uiso 1 1 calc R . .
H22B H 1.0958 0.5804 0.1793 0.033 Uiso 1 1 calc R . .

loop_
_atom_site_aniso_label
_atom_site_aniso_U_11
_atom_site_aniso_U_22
_atom_site_aniso_U_33
_atom_site_aniso_U_23
_atom_site_aniso_U_13
_atom_site_aniso_U_12
N1 0.0307(7) 0.0266(6) 0.0275(6) -0.0020(5) -0.0022(5) 0.0037(5)
C2 0.0265(7) 0.0260(7) 0.0240(7) 0.0032(5) 0.0029(5) 0.0017(6)
N3 0.0281(6) 0.0235(6) 0.0245(6) 0.0008(5) 0.0020(5) 0.0021(5)
C4 0.0229(6) 0.0251(7) 0.0210(6) 0.0015(5) 0.0037(5) -0.0016(5)
C5 0.0252(7) 0.0247(7) 0.0235(7) 0.0019(5) 0.0028(5) 0.0023(6)
C6 0.0292(7) 0.0258(7) 0.0255(7) -0.0006(6) 0.0009(5) 0.0024(6)
N7 0.0272(6) 0.0279(6) 0.0259(6) 0.0008(5) 0.0019(5) 0.0033(5)
C8 0.0243(7) 0.0292(7) 0.0256(7) 0.0025(6) 0.0024(5) 0.0015(6)
N9 0.0241(6) 0.0260(6) 0.0233(6) -0.0002(5) 0.0015(5) 0.0003(5)
N10 0.0467(9) 0.0314(8) 0.0403(8) -0.0110(6) -0.0166(7) 0.0125(7)
N11 0.0354(7) 0.0282(7) 0.0316(7) -0.0003(5) -0.0036(5) 0.0080(6)
C12 0.0274(7) 0.0364(9) 0.0288(8) -0.0008(6) 0.0025(6) 0.0043(6)
N13 0.0330(7) 0.0623(10) 0.0377(8) 0.0016(7) -0.0019(6) 0.0097(7)
C14 0.0395(9) 0.0308(8) 0.0385(8) -0.0011(7) 0.0022(7) 0.0115(7)
C15 0.0368(9) 0.0388(9) 0.0392(9) 0.0012(7) -0.0103(7) 0.0072(7)
C16 0.0247(7) 0.0232(7) 0.0254(7) -0.0039(5) -0.0003(5) -0.0035(5)
C17 0.0370(8) 0.0359(9) 0.0350(8) -0.0015(7) -0.0006(7) 0.0095(7)
C18 0.0375(9) 0.0499(11) 0.0495(10) -0.0100(9) 0.0114(8) 0.0099(8)
C19 0.0473(10) 0.0435(10) 0.0382(9) -0.0100(8) 0.0186(8) -0.0060(8)
C20 0.0499(10) 0.0328(8) 0.0302(8) 0.0019(6) 0.0065(7) -0.0023(7)
C21 0.0301(7) 0.0297(8) 0.0310(8) -0.0012(6) 0.0020(6) 0.0023(6)
C22 0.0315(7) 0.0251(7) 0.0262(7) -0.0027(6) 0.0013(6) -0.0050(6)

loop_
_atom_type_symbol
_atom_type_description
_atom_type_scat_dispersion_real
_atom_type_scat_dispersion_imag
_atom_type_scat_source
C C 0.0033 0.0016 'International Tables Vol C Tables 4.2.6.8 and 6.1.1.4'
H H 0.0000 0.0000 'International Tables Vol C Tables 4.2.6.8 and 6.1.1.4'
N N 0.0061 0.0033 'International Tables Vol C Tables 4.2.6.8 and 6.1.1.4'

loop_
_geom_angle_atom_site_label_1
_geom_angle_atom_site_label_2
_geom_angle_atom_site_label_3
_geom_angle
_geom_angle_site_symmetry_1
_geom_angle_site_symmetry_3
_geom_angle_publ_flag
C6 N1 C2 119.11(13) . . ?
N11 C2 N3 117.00(13) . . ?
N11 C2 N1 115.87(13) . . ?
N3 C2 N1 127.13(13) . . ?
C4 N3 C2 111.13(12) . . ?
N3 C4 N9 126.64(13) . . ?
N3 C4 C5 127.74(13) . . ?
N9 C4 C5 105.62(12) . . ?
N7 C5 C4 111.51(12) . . ?
N7 C5 C6 132.54(13) . . ?
C4 C5 C6 115.96(13) . . ?
N1 C6 N10 119.28(14) . . ?
N1 C6 C5 118.90(13) . . ?
N10 C6 C5 121.82(14) . . ?
C8 N7 C5 103.23(12) . . ?
N7 C8 N9 114.35(12) . . ?
N7 C8 C12 123.10(14) . . ?
N9 C8 C12 122.55(13) . . ?
C8 N9 C4 105.29(12) . . ?
C8 N9 C22 128.27(12) . . ?
C4 N9 C22 126.43(12) . . ?
C6 N10 H10A 121.0(14) . . ?
C6 N10 H10B 116.8(14) . . ?
H10A N10 H10B 122(2) . . ?
C2 N11 C14 121.39(13) . . ?
C2 N11 C15 122.41(13) . . ?
C14 N11 C15 116.15(13) . . ?
N13 C12 C8 178.34(19) . . ?
N11 C14 H14A 109.5 . . ?
N11 C14 H14B 109.5 . . ?
H14A C14 H14B 109.5 . . ?
N11 C14 H14C 109.5 . . ?
H14A C14 H14C 109.5 . . ?
H14B C14 H14C 109.5 . . ?
N11 C15 H15A 109.5 . . ?
N11 C15 H15B 109.5 . . ?
H15A C15 H15B 109.5 . . ?
N11 C15 H15C 109.5 . . ?
H15A C15 H15C 109.5 . . ?
H15B C15 H15C 109.5 . . ?
C17 C16 C21 118.73(14) . . ?
C17 C16 C22 120.53(14) . . ?
C21 C16 C22 120.72(13) . . ?
C16 C17 C18 120.38(16) . . ?
C16 C17 H17 119.8 . . ?
C18 C17 H17 119.8 . . ?
C19 C18 C17 120.50(16) . . ?
C19 C18 H18 119.7 . . ?
C17 C18 H18 119.7 . . ?
C18 C19 C20 119.46(15) . . ?
C18 C19 H19 120.3 . . ?
C20 C19 H19 120.3 . . ?
C21 C20 C19 120.10(16) . . ?
C21 C20 H20 120.0 . . ?
C19 C20 H20 120.0 . . ?
C20 C21 C16 120.82(15) . . ?
C20 C21 H21 119.6 . . ?
C16 C21 H21 119.6 . . ?
N9 C22 C16 112.66(12) . . ?
N9 C22 H22A 109.1 . . ?
C16 C22 H22A 109.1 . . ?
N9 C22 H22B 109.1 . . ?
C16 C22 H22B 109.1 . . ?
H22A C22 H22B 107.8 . . ?

loop_
_geom_bond_atom_site_label_1
_geom_bond_atom_site_label_2
_geom_bond_distance
_geom_bond_site_symmetry_2
_geom_bond_publ_flag
N1 C6 1.3292(19) . ?
N1 C2 1.3654(19) . ?
C2 N11 1.3506(19) . ?
C2 N3 1.3577(18) . ?
N3 C4 1.3323(18) . ?
C4 N9 1.3779(17) . ?
C4 C5 1.390(2) . ?
C5 N7 1.3791(18) . ?
C5 C6 1.415(2) . ?
C6 N10 1.342(2) . ?
N7 C8 1.3192(19) . ?
C8 N9 1.3779(19) . ?
C8 C12 1.438(2) . ?
N9 C22 1.4725(18) . ?
N10 H10A 0.93(2) . ?
N10 H10B 0.91(2) . ?
N11 C14 1.452(2) . ?
N11 C15 1.457(2) . ?
C12 N13 1.142(2) . ?
C14 H14A 0.9800 . ?
C14 H14B 0.9800 . ?
C14 H14C 0.9800 . ?
C15 H15A 0.9800 . ?
C15 H15B 0.9800 . ?
C15 H15C 0.9800 . ?
C16 C17 1.384(2) . ?
C16 C21 1.392(2) . ?
C16 C22 1.513(2) . ?
C17 C18 1.392(2) . ?
C17 H17 0.9500 . ?
C18 C19 1.377(3) . ?
C18 H18 0.9500 . ?
C19 C20 1.387(3) . ?
C19 H19 0.9500 . ?
C20 C21 1.383(2) . ?
C20 H20 0.9500 . ?
C21 H21 0.9500 . ?
C22 H22A 0.9900 . ?
C22 H22B 0.9900 . ?

loop_
_cod_related_entry_id
_cod_related_entry_database
_cod_related_entry_code
1 ChemSpider 21143134
